data_4106555
loop_
_publ_author_name
'Jacky Chi-Hung Chan'
'Wai Han Lam'
'Hok-Lai Wong'
'Nianyong Zhu'
'Wing-Tak Wong'
'Vivian Wing-Wah Yam'

_publ_contact_author_address
;
Department of Chemistry
The University of Hong Kong
Pokfulam Road, Pokfulam,
Hong Kong SAR, 
P. R. CHINA
;
_publ_contact_author_email wwyam@hku.hk
_publ_contact_author_fax '(852)2915 5176'
_publ_contact_author_name 'Professor V.W.W. YAM'
_publ_contact_author_phone '(852)2859 2153'
_publ_section_title
;
 Diarylethene-Containing Cyclometalated Platinum(II) Complexes: Tunable
 Photochromism via Metal Coordination and Rational Ligand Design
;
_journal_name_full 'Journal of the American Chemical Society'
_journal_page_first 12690
_journal_page_last 12705
_journal_paper_doi 10.1021/ja203946g
_journal_volume 133
_journal_year 2011
_chemical_formula_moiety 'C27 H24 F3 N O2 Pt S3'
_chemical_formula_sum 'C27 H24 F3 N O2 Pt S3'
_chemical_formula_weight 742.74
_chemical_name_systematic
;
 ? 
;
_space_group_crystal_system monoclinic
_space_group_IT_number 15
_space_group_name_Hall '-C 2yc'
_space_group_name_H-M_alt 'C 1 2/c 1'
_symmetry_Int_Tables_number 15
_symmetry_space_group_name_Hall '-C 2yc'
_symmetry_space_group_name_H-M 'C 1 2/c 1'
_atom_sites_solution_hydrogens geom
_atom_sites_solution_primary direct
_atom_sites_solution_secondary difmap
_audit_creation_date 2010-12-20
_audit_creation_method
;
  Olex2 1.1
  (compiled 2010.09.30 svn.r1450, GUI svn.r3284)
;
_audit_update_record
;
2010-Sept-4 # Formatted by publCIF
;
_cell_angle_alpha 90.00
_cell_angle_beta 107.969(3)
_cell_angle_gamma 90.00
_cell_formula_units_Z 8
_cell_length_a 23.202(4)
_cell_length_b 15.922(3)
_cell_length_c 15.283(3)
_cell_measurement_reflns_used 14791
_cell_measurement_temperature 306(2)
_cell_measurement_theta_max 25.03
_cell_measurement_theta_min 1.85
_cell_volume 5370.5(17)
_computing_cell_refinement 'SAINT (Bruker AXS Inc, 2006)'
_computing_data_collection 'SMART (Bruker AXS Inc, 1998)'
_computing_data_reduction
;
SAINT (Bruker AXS Inc, 2006) & 
CrystalStructure (Rigaku/MSC and Rigaku Corporation, 2006)
;
_computing_molecular_graphics
;
O. V. Dolomanov, L. J. Bourhis, R. J. Gildea, J. A. K. Howard and H. Puschmann,
OLEX2: a complete structure solution, refinement and analysis program.
J. Appl. Cryst. (2009). 42, 339-341.
;
_computing_publication_material
;
O. V. Dolomanov, L. J. Bourhis, R. J. Gildea, J. A. K. Howard and H. Puschmann,
OLEX2: a complete structure solution, refinement and analysis program.
J. Appl. Cryst. (2009). 42, 339-341.
;
_computing_structure_refinement 'SHELXL-97 (Sheldrick, 2008)'
_computing_structure_solution 'SIR-92 (Altomare et al., 1994)'
_diffrn_ambient_temperature 306(2)
_diffrn_measured_fraction_theta_full 0.999
_diffrn_measured_fraction_theta_max 0.999
_diffrn_measurement_device_type 'Bruker SMART 1000 CCD'
_diffrn_measurement_method \w
_diffrn_radiation_monochromator graphite
_diffrn_radiation_source 'fine-focus sealed tube'
_diffrn_radiation_type MoK\a
_diffrn_radiation_wavelength 0.71073
_diffrn_reflns_av_R_equivalents 0.0225
_diffrn_reflns_av_unetI/netI 0.0247
_diffrn_reflns_limit_h_max 27
_diffrn_reflns_limit_h_min -25
_diffrn_reflns_limit_k_max 18
_diffrn_reflns_limit_k_min -18
_diffrn_reflns_limit_l_max 12
_diffrn_reflns_limit_l_min -18
_diffrn_reflns_number 14506
_diffrn_reflns_theta_full 25.03
_diffrn_reflns_theta_max 25.03
_diffrn_reflns_theta_min 1.85
_diffrn_standards_number 0
_exptl_absorpt_coefficient_mu 5.506
_exptl_absorpt_correction_T_max 0.7335
_exptl_absorpt_correction_T_min 0.3179
_exptl_absorpt_correction_type multi-scan
_exptl_absorpt_process_details 'SADABS (Sheldrick, 1996)'
_exptl_crystal_colour brown
_exptl_crystal_density_diffrn 1.837
_exptl_crystal_description block
_exptl_crystal_F_000 2896
_exptl_crystal_size_max 0.27
_exptl_crystal_size_mid 0.20
_exptl_crystal_size_min 0.06
_refine_diff_density_max 0.888
_refine_diff_density_min -0.540
_refine_diff_density_rms 0.075
_refine_ls_extinction_method none
_refine_ls_goodness_of_fit_ref 1.015
_refine_ls_hydrogen_treatment constr
_refine_ls_matrix_type full
_refine_ls_number_parameters 340
_refine_ls_number_reflns 4740
_refine_ls_number_restraints 0
_refine_ls_restrained_S_all 1.015
_refine_ls_R_factor_all 0.0270
_refine_ls_R_factor_gt 0.0224
_refine_ls_shift/su_max 0.017
_refine_ls_shift/su_mean 0.000
_refine_ls_structure_factor_coef Fsqd
_refine_ls_weighting_details 'calc w=1/[\s^2^(Fo^2^)+(0.0319P)^2^+3.8802P] where P=(Fo^2^+2Fc^2^)/3'
_refine_ls_weighting_scheme calc
_refine_ls_wR_factor_gt 0.0535
_refine_ls_wR_factor_ref 0.0552
_reflns_number_gt 4206
_reflns_number_total 4740
_reflns_threshold_expression I>2\s(I)
_cod_data_source_file ja203946g_si_004.cif
_cod_data_source_block wt2145w-shelxl
_cod_database_code 4106555

loop_
_space_group_symop_id
_space_group_symop_operation_xyz
1 'x, y, z'
2 '-x, y, -z+1/2'
3 'x+1/2, y+1/2, z'
4 '-x+1/2, y+1/2, -z+1/2'
5 '-x, -y, -z'
6 'x, -y, z-1/2'
7 '-x+1/2, -y+1/2, -z'
8 'x+1/2, -y+1/2, z-1/2'

loop_
_atom_site_label
_atom_site_type_symbol
_atom_site_fract_x
_atom_site_fract_y
_atom_site_fract_z
_atom_site_U_iso_or_equiv
_atom_site_adp_type
_atom_site_occupancy
_atom_site_symmetry_multiplicity
_atom_site_calc_flag
_atom_site_refinement_flags
Pt1 Pt 0.055735(5) 0.068069(8) 0.365934(9) 0.04169(6) Uani 1 1 d .
S1 S 0.19228(4) 0.24256(6) 0.31980(7) 0.0523(2) Uani 1 1 d .
S2 S 0.20270(5) 0.54298(7) 0.38928(9) 0.0663(3) Uani 1 1 d .
S3 S 0.01877(4) 0.38971(6) 0.53038(7) 0.0594(2) Uani 1 1 d .
F1 F 0.18123(16) -0.22392(17) 0.4088(2) 0.1045(10) Uani 1 1 d .
F2 F 0.19075(16) -0.23318(17) 0.2752(2) 0.1041(10) Uani 1 1 d .
F3 F 0.26583(12) -0.20400(19) 0.3877(3) 0.1101(11) Uani 1 1 d .
O1 O -0.01410(10) 0.12472(15) 0.39199(17) 0.0489(6) Uani 1 1 d .
O2 O 0.01862(11) -0.04960(14) 0.36694(18) 0.0513(6) Uani 1 1 d .
N1 N 0.12814(12) 0.01570(17) 0.34218(19) 0.0426(6) Uani 1 1 d .
C1 C 0.14099(17) -0.0663(2) 0.3499(3) 0.0487(9) Uani 1 1 d .
H1 H 0.1139 -0.1030 0.3639 0.058 Uiso 1 1 calc R
C2 C 0.19343(16) -0.0981(2) 0.3376(3) 0.0513(9) Uani 1 1 d .
C3 C 0.23171(17) -0.0436(3) 0.3108(3) 0.0573(10) Uani 1 1 d .
H3 H 0.2661 -0.0642 0.2988 0.069 Uiso 1 1 calc R
C4 C 0.21865(16) 0.0400(3) 0.3020(3) 0.0528(9) Uani 1 1 d .
H4 H 0.2439 0.0768 0.2838 0.063 Uiso 1 1 calc R
C5 C 0.16705(16) 0.0701(2) 0.3207(3) 0.0464(8) Uani 1 1 d .
C6 C 0.15023(15) 0.1554(2) 0.3273(2) 0.0463(8) Uani 1 1 d .
C7 C 0.10026(14) 0.1727(2) 0.3575(2) 0.0422(7) Uani 1 1 d .
C8 C 0.09864(14) 0.2604(2) 0.3767(2) 0.0432(8) Uani 1 1 d .
C9 C 0.14515(15) 0.3053(2) 0.3589(2) 0.0471(8) Uani 1 1 d .
C10 C 0.20786(19) -0.1884(3) 0.3526(3) 0.0630(11) Uani 1 1 d .
C11 C 0.27272(17) 0.3984(3) 0.4335(3) 0.0662(11) Uani 1 1 d .
H11A H 0.2997 0.4398 0.4701 0.079 Uiso 1 1 calc R
H11B H 0.2873 0.3809 0.3841 0.079 Uiso 1 1 calc R
H11C H 0.2709 0.3508 0.4712 0.079 Uiso 1 1 calc R
C12 C 0.21072(18) 0.4355(2) 0.3949(3) 0.0530(9) Uani 1 1 d .
C13 C 0.15524(16) 0.3973(2) 0.3650(2) 0.0478(8) Uani 1 1 d .
C14 C 0.10650(18) 0.4564(2) 0.3360(3) 0.0586(10) Uani 1 1 d .
H14 H 0.0661 0.4403 0.3134 0.070 Uiso 1 1 calc R
C15 C 0.12459(19) 0.5379(3) 0.3446(3) 0.0630(11) Uani 1 1 d .
C16 C 0.0860(2) 0.6150(3) 0.3189(4) 0.0886(15) Uani 1 1 d .
H16A H 0.0932 0.6510 0.3715 0.106 Uiso 1 1 calc R
H16B H 0.0440 0.5990 0.2980 0.106 Uiso 1 1 calc R
H16C H 0.0959 0.6443 0.2705 0.106 Uiso 1 1 calc R
C17 C 0.14018(17) 0.3438(3) 0.5701(3) 0.0623(10) Uani 1 1 d .
H17A H 0.1382 0.3498 0.6316 0.075 Uiso 1 1 calc R
H17B H 0.1611 0.3912 0.5553 0.075 Uiso 1 1 calc R
H17C H 0.1616 0.2932 0.5657 0.075 Uiso 1 1 calc R
C18 C 0.07705(15) 0.3398(2) 0.5037(3) 0.0469(8) Uani 1 1 d .
C19 C 0.05728(14) 0.3024(2) 0.4200(2) 0.0439(8) Uani 1 1 d .
C20 C -0.00667(15) 0.3141(2) 0.3774(3) 0.0513(9) Uani 1 1 d .
H20 H -0.0277 0.2915 0.3204 0.062 Uiso 1 1 calc R
C21 C -0.03364(16) 0.3610(2) 0.4278(3) 0.0568(10) Uani 1 1 d .
C22 C -0.09906(19) 0.3880(3) 0.4048(4) 0.0791(13) Uani 1 1 d .
H22A H -0.1125 0.3809 0.4578 0.095 Uiso 1 1 calc R
H22B H -0.1236 0.3543 0.3551 0.095 Uiso 1 1 calc R
H22C H -0.1027 0.4460 0.3868 0.095 Uiso 1 1 calc R
C23 C -0.10530(16) 0.1419(3) 0.4235(3) 0.0620(10) Uani 1 1 d .
H23A H -0.1169 0.1856 0.3783 0.074 Uiso 1 1 calc R
H23B H -0.0875 0.1663 0.4832 0.074 Uiso 1 1 calc R
H23C H -0.1404 0.1099 0.4233 0.074 Uiso 1 1 calc R
C24 C -0.05998(16) 0.0852(3) 0.4012(3) 0.0502(9) Uani 1 1 d .
C25 C -0.07073(16) -0.0004(2) 0.3940(3) 0.0530(9) Uani 1 1 d .
H25 H -0.1075 -0.0184 0.3999 0.064 Uiso 1 1 calc R
C26 C -0.03254(17) -0.0627(2) 0.3788(3) 0.0508(9) Uani 1 1 d .
C27 C -0.05111(19) -0.1532(3) 0.3765(3) 0.0698(12) Uani 1 1 d .
H27A H -0.0446 -0.1804 0.3243 0.084 Uiso 1 1 calc R
H27B H -0.0932 -0.1566 0.3720 0.084 Uiso 1 1 calc R
H27C H -0.0273 -0.1806 0.4319 0.084 Uiso 1 1 calc R

loop_
_atom_site_aniso_label
_atom_site_aniso_U_11
_atom_site_aniso_U_22
_atom_site_aniso_U_33
_atom_site_aniso_U_23
_atom_site_aniso_U_13
_atom_site_aniso_U_12
Pt1 0.03414(8) 0.05088(9) 0.04299(9) -0.00214(6) 0.01622(6) -0.00777(5)
S1 0.0421(5) 0.0611(5) 0.0607(6) 0.0000(4) 0.0261(4) -0.0112(4)
S2 0.0639(6) 0.0619(5) 0.0786(8) -0.0073(5) 0.0303(6) -0.0230(5)
S3 0.0533(5) 0.0635(6) 0.0630(6) -0.0124(5) 0.0202(5) 0.0023(4)
F1 0.133(3) 0.0700(16) 0.143(3) 0.0203(17) 0.090(2) 0.0182(16)
F2 0.131(3) 0.0766(17) 0.098(2) -0.0268(16) 0.025(2) 0.0151(17)
F3 0.0660(17) 0.0881(18) 0.162(3) 0.015(2) 0.0139(19) 0.0163(15)
O1 0.0366(12) 0.0588(14) 0.0563(15) -0.0025(12) 0.0217(11) -0.0042(11)
O2 0.0455(14) 0.0495(13) 0.0618(17) -0.0017(11) 0.0206(12) -0.0119(10)
N1 0.0361(14) 0.0533(16) 0.0412(16) -0.0074(13) 0.0160(13) -0.0052(12)
C1 0.044(2) 0.057(2) 0.048(2) -0.0071(16) 0.0180(17) -0.0090(15)
C2 0.045(2) 0.061(2) 0.049(2) -0.0083(17) 0.0153(17) -0.0036(16)
C3 0.043(2) 0.072(2) 0.061(3) -0.011(2) 0.0225(19) 0.0025(18)
C4 0.0399(19) 0.069(2) 0.055(2) -0.0091(19) 0.0230(17) -0.0100(17)
C5 0.0391(18) 0.059(2) 0.043(2) -0.0048(16) 0.0152(16) -0.0063(15)
C6 0.0386(17) 0.0548(19) 0.049(2) 0.0008(16) 0.0189(16) -0.0096(15)
C7 0.0338(16) 0.0531(18) 0.0397(19) 0.0007(15) 0.0111(14) -0.0068(14)
C8 0.0323(16) 0.0553(19) 0.0420(19) 0.0004(15) 0.0114(15) -0.0077(14)
C9 0.0373(17) 0.0580(19) 0.046(2) 0.0042(16) 0.0133(15) -0.0064(15)
C10 0.054(2) 0.064(2) 0.075(3) -0.005(2) 0.026(2) -0.0003(18)
C11 0.044(2) 0.083(3) 0.067(3) -0.002(2) 0.009(2) -0.017(2)
C12 0.047(2) 0.066(2) 0.049(2) 0.0014(17) 0.0200(18) -0.0159(16)
C13 0.0444(19) 0.0546(19) 0.046(2) 0.0015(16) 0.0167(16) -0.0123(16)
C14 0.048(2) 0.063(2) 0.068(3) 0.0050(19) 0.022(2) -0.0116(17)
C15 0.062(2) 0.058(2) 0.077(3) 0.002(2) 0.032(2) -0.0100(19)
C16 0.087(3) 0.065(3) 0.126(5) 0.011(3) 0.050(3) 0.000(2)
C17 0.049(2) 0.076(3) 0.056(2) -0.001(2) 0.0087(19) 0.0002(19)
C18 0.0404(18) 0.0491(18) 0.052(2) 0.0026(16) 0.0155(16) -0.0036(14)
C19 0.0394(17) 0.0463(17) 0.048(2) 0.0014(16) 0.0159(15) -0.0079(14)
C20 0.0356(17) 0.062(2) 0.056(2) -0.0029(18) 0.0143(17) -0.0074(15)
C21 0.0420(19) 0.064(2) 0.065(3) -0.0040(19) 0.0172(19) -0.0020(16)
C22 0.048(2) 0.094(3) 0.095(4) -0.011(3) 0.022(2) 0.010(2)
C23 0.0394(19) 0.085(3) 0.065(3) 0.006(2) 0.0204(19) -0.0009(18)
C24 0.0341(18) 0.079(3) 0.0367(19) 0.0043(17) 0.0091(15) -0.0045(17)
C25 0.0360(18) 0.070(2) 0.053(2) 0.0089(19) 0.0143(16) -0.0141(17)
C26 0.042(2) 0.061(2) 0.044(2) 0.0043(16) 0.0050(16) -0.0161(16)
C27 0.057(2) 0.068(2) 0.077(3) 0.006(2) 0.009(2) -0.023(2)

loop_
_atom_type_symbol
_atom_type_description
_atom_type_scat_dispersion_real
_atom_type_scat_dispersion_imag
_atom_type_scat_source
C C 0.0033 0.0016 'International Tables Vol C Tables 4.2.6.8 and 6.1.1.4'
H H 0.0000 0.0000 'International Tables Vol C Tables 4.2.6.8 and 6.1.1.4'
N N 0.0061 0.0033 'International Tables Vol C Tables 4.2.6.8 and 6.1.1.4'
O O 0.0106 0.0060 'International Tables Vol C Tables 4.2.6.8 and 6.1.1.4'
Pt Pt -1.7033 8.3905 'International Tables Vol C Tables 4.2.6.8 and 6.1.1.4'
S S 0.1246 0.1234 'International Tables Vol C Tables 4.2.6.8 and 6.1.1.4'
F F 0.0171 0.0103 'International Tables Vol C Tables 4.2.6.8 and 6.1.1.4'

loop_
_geom_angle_atom_site_label_1
_geom_angle_atom_site_label_2
_geom_angle_atom_site_label_3
_geom_angle
F1 C10 F2 105.9(4)
F1 C10 C2 112.7(3)
F2 C10 C2 113.1(4)
F3 C10 F1 106.1(4)
F3 C10 F2 104.4(4)
F3 C10 C2 113.8(3)
O1 Pt1 O2 92.43(10)
O1 Pt1 N1 177.43(10)
O1 C24 C23 113.2(3)
O1 C24 C25 127.6(4)
O2 C26 C25 125.1(3)
O2 C26 C27 115.4(4)
N1 Pt1 O2 89.92(11)
N1 C1 H1 119.1
N1 C1 C2 121.9(3)
N1 C5 C4 120.2(3)
N1 C5 C6 111.9(3)
C1 N1 Pt1 124.5(2)
C1 N1 C5 119.8(3)
C1 C2 C3 118.7(4)
C1 C2 C10 120.2(4)
C2 C1 H1 119.1
C2 C3 H3 120.2
C3 C2 C10 121.2(4)
C3 C4 H4 120.2
C3 C4 C5 119.6(4)
C4 C3 C2 119.7(4)
C4 C3 H3 120.2
C4 C5 C6 127.7(3)
C5 N1 Pt1 115.7(2)
C5 C4 H4 120.2
C5 C6 S1 126.2(3)
C6 C7 Pt1 110.9(2)
C6 C7 C8 109.6(3)
C7 Pt1 O1 95.99(12)
C7 Pt1 O2 171.43(12)
C7 Pt1 N1 81.69(12)
C7 C6 S1 114.0(3)
C7 C6 C5 118.9(3)
C7 C8 C19 126.4(3)
C8 C7 Pt1 139.4(3)
C8 C9 S1 112.6(3)
C8 C9 C13 127.9(3)
C9 S1 C6 90.66(17)
C9 C8 C7 113.1(3)
C9 C8 C19 120.3(3)
C11 C12 S2 119.2(3)
H11A C11 H11B 109.5
H11A C11 H11C 109.5
H11B C11 H11C 109.5
C12 S2 C15 93.27(19)
C12 C11 H11A 109.5
C12 C11 H11B 109.5
C12 C11 H11C 109.5
C12 C13 C9 125.1(3)
C12 C13 C14 112.5(3)
C13 C9 S1 119.4(3)
C13 C12 S2 110.4(3)
C13 C12 C11 130.3(4)
C13 C14 H14 123.0
C14 C13 C9 122.4(3)
C14 C15 S2 109.7(3)
C14 C15 C16 128.0(4)
C15 C14 C13 114.0(4)
C15 C14 H14 123.0
C15 C16 H16A 109.5
C15 C16 H16B 109.5
C15 C16 H16C 109.5
C16 C15 S2 122.3(3)
H16A C16 H16B 109.5
H16A C16 H16C 109.5
H16B C16 H16C 109.5
C17 C18 S3 119.5(3)
H17A C17 H17B 109.5
H17A C17 H17C 109.5
H17B C17 H17C 109.5
C18 S3 C21 92.72(18)
C18 C17 H17A 109.5
C18 C17 H17B 109.5
C18 C17 H17C 109.5
C18 C19 C8 122.8(3)
C18 C19 C20 111.8(3)
C19 C18 S3 111.4(3)
C19 C18 C17 129.1(3)
C19 C20 H20 123.0
C20 C19 C8 125.3(3)
C20 C21 S3 110.0(3)
C20 C21 C22 129.1(4)
C21 C20 C19 114.1(3)
C21 C20 H20 123.0
C21 C22 H22A 109.5
C21 C22 H22B 109.5
C21 C22 H22C 109.5
C22 C21 S3 120.9(3)
H22A C22 H22B 109.5
H22A C22 H22C 109.5
H22B C22 H22C 109.5
H23A C23 H23B 109.5
H23A C23 H23C 109.5
H23B C23 H23C 109.5
C24 O1 Pt1 123.5(2)
C24 C23 H23A 109.5
C24 C23 H23B 109.5
C24 C23 H23C 109.5
C24 C25 H25 116.4
C24 C25 C26 127.2(3)
C25 C24 C23 119.2(3)
C25 C26 C27 119.5(4)
C26 O2 Pt1 124.0(2)
C26 C25 H25 116.4
C26 C27 H27A 109.5
C26 C27 H27B 109.5
C26 C27 H27C 109.5
H27A C27 H27B 109.5
H27A C27 H27C 109.5
H27B C27 H27C 109.5

loop_
_geom_bond_atom_site_label_1
_geom_bond_atom_site_label_2
_geom_bond_distance
Pt1 O1 1.999(2)
Pt1 O2 2.064(2)
Pt1 N1 2.006(3)
Pt1 C7 1.985(3)
S1 C6 1.721(3)
S1 C9 1.719(4)
S2 C12 1.721(4)
S2 C15 1.730(4)
S3 C18 1.722(4)
S3 C21 1.723(4)
F1 C10 1.329(5)
F2 C10 1.333(5)
F3 C10 1.309(5)
O1 C24 1.281(4)
O2 C26 1.272(5)
N1 C1 1.336(4)
N1 C5 1.363(4)
C1 H1 0.9300
C1 C2 1.383(5)
C2 C3 1.391(6)
C2 C10 1.477(6)
C3 H3 0.9300
C3 C4 1.364(6)
C4 H4 0.9300
C4 C5 1.398(5)
C5 C6 1.424(5)
C6 C7 1.401(5)
C7 C8 1.430(5)
C8 C9 1.390(5)
C8 C19 1.482(5)
C9 C13 1.481(5)
C11 H11A 0.9600
C11 H11B 0.9600
C11 H11C 0.9600
C11 C12 1.498(6)
C12 C13 1.368(5)
C13 C14 1.432(5)
C14 H14 0.9300
C14 C15 1.358(5)
C15 C16 1.499(6)
C16 H16A 0.9600
C16 H16B 0.9600
C16 H16C 0.9600
C17 H17A 0.9600
C17 H17B 0.9600
C17 H17C 0.9600
C17 C18 1.504(5)
C18 C19 1.356(5)
C19 C20 1.437(5)
C20 H20 0.9300
C20 C21 1.356(5)
C21 C22 1.511(5)
C22 H22A 0.9600
C22 H22B 0.9600
C22 H22C 0.9600
C23 H23A 0.9600
C23 H23B 0.9600
C23 H23C 0.9600
C23 C24 1.503(5)
C24 C25 1.384(5)
C25 H25 0.9300
C25 C26 1.397(5)
C26 C27 1.502(5)
C27 H27A 0.9600
C27 H27B 0.9600
C27 H27C 0.9600
